data_1511913
loop_
_publ_author_name
'Shen, Kun'
'Han, Xiuling'
'Lu, Xiyan'

_publ_section_title
;
 Cationic Pd(II)-Catalyzed Reductive Cyclization of Alkyne-Tethered
 Ketones or Aldehydes Using Ethanol as Hydrogen Source
;
_journal_issue 7
_journal_name_full 'Organic Letters'
_journal_page_first 1732
_journal_paper_doi 10.1021/ol400531a
_journal_volume 15
_journal_year 2013
_chemical_formula_sum 'C21 H27 N O3 S Si'
_chemical_formula_weight 401.59
_chemical_name_systematic
; 
 ? 
;
_space_group_IT_number 14
_symmetry_cell_setting monoclinic
_symmetry_space_group_name_Hall '-P 2ybc'
_symmetry_space_group_name_H-M 'P 1 21/c 1'
_atom_sites_solution_hydrogens geom
_atom_sites_solution_primary direct
_atom_sites_solution_secondary difmap
_audit_creation_method SHELXL-97
_cell_angle_alpha 90.00
_cell_angle_beta 90.5710(10)
_cell_angle_gamma 90.00
_cell_formula_units_Z 4
_cell_length_a 17.5619(9)
_cell_length_b 12.6304(7)
_cell_length_c 9.8128(5)
_cell_measurement_reflns_used 6689
_cell_measurement_temperature 293(2)
_cell_measurement_theta_max 56.558
_cell_measurement_theta_min 4.639
_cell_volume 2176.5(2)
_computing_cell_refinement 'Bruker SMART'
_computing_data_collection 'Bruker SMART'
_computing_data_reduction 'Bruker SHELXTL'
_computing_molecular_graphics 'Bruker SHELXTL'
_computing_publication_material 'Bruker SHELXTL'
_computing_structure_refinement 'SHELXL-97 (Sheldrick, 1997)'
_computing_structure_solution 'SHELXS-97 (Sheldrick, 1990)'
_diffrn_ambient_temperature 293(2)
_diffrn_measured_fraction_theta_full 0.999
_diffrn_measured_fraction_theta_max 0.999
_diffrn_measurement_device_type 'CCD area detector'
_diffrn_measurement_method 'phi and omega scans'
_diffrn_radiation_monochromator graphite
_diffrn_radiation_source 'fine-focus sealed tube'
_diffrn_radiation_type MoK\a
_diffrn_radiation_wavelength 0.71073
_diffrn_reflns_av_R_equivalents 0.0204
_diffrn_reflns_av_sigmaI/netI 0.0232
_diffrn_reflns_limit_h_max 19
_diffrn_reflns_limit_h_min -21
_diffrn_reflns_limit_k_max 13
_diffrn_reflns_limit_k_min -15
_diffrn_reflns_limit_l_max 11
_diffrn_reflns_limit_l_min -12
_diffrn_reflns_number 12912
_diffrn_reflns_theta_full 26.00
_diffrn_reflns_theta_max 26.00
_diffrn_reflns_theta_min 1.99
_exptl_absorpt_coefficient_mu 0.224
_exptl_absorpt_correction_T_max 1.00000
_exptl_absorpt_correction_T_min 0.90049
_exptl_absorpt_correction_type empirical
_exptl_absorpt_process_details sadabs
_exptl_crystal_colour colorless
_exptl_crystal_density_diffrn 1.226
_exptl_crystal_density_method 'not measured'
_exptl_crystal_description prismatic
_exptl_crystal_F_000 856
_exptl_crystal_size_max 0.311
_exptl_crystal_size_mid 0.256
_exptl_crystal_size_min 0.143
_refine_diff_density_max 0.351
_refine_diff_density_min -0.240
_refine_diff_density_rms 0.053
_refine_ls_extinction_expression Fc^*^=kFc[1+0.001xFc^2^\l^3^/sin(2\q)]^-1/4^
_refine_ls_extinction_method SHELXL
_refine_ls_goodness_of_fit_ref 1.053
_refine_ls_hydrogen_treatment constr
_refine_ls_matrix_type full
_refine_ls_number_parameters 289
_refine_ls_number_reflns 4269
_refine_ls_number_restraints 24
_refine_ls_restrained_S_all 1.077
_refine_ls_R_factor_all 0.0470
_refine_ls_R_factor_gt 0.0425
_refine_ls_shift/su_max 0.001
_refine_ls_shift/su_mean 0.000
_refine_ls_structure_factor_coef Fsqd
_refine_ls_weighting_details 'calc w=1/[\s^2^(Fo^2^)+(0.0753P)^2^+0.3800P] where P=(Fo^2^+2Fc^2^)/3'
_refine_ls_weighting_scheme calc
_refine_ls_wR_factor_gt 0.1195
_refine_ls_wR_factor_ref 0.1244
_reflns_number_gt 3765
_reflns_number_total 4269
_reflns_threshold_expression >2sigma(I)
_cod_data_source_file ol400531a_si_002.cif
_cod_data_source_block cd21268
_cod_depositor_comments
;
The following automatic conversions were performed:

'_symmetry_cell_setting' value 'Monoclinic' changed to 'monoclinic'
according to /home/saulius/struct/CIF-dictionaries/cif_core.dic
dictionary named 'cif_core.dic' version 2.4.2 from 2011-04-26.

Automatic conversion script
Id: cif_fix_values 1891 2012-01-12 08:04:46Z andrius 
;
_cod_original_sg_symbol_H-M P2(1)/c
_cod_database_code 1511913

loop_
_symmetry_equiv_pos_as_xyz
'x, y, z'
'-x, y+1/2, -z+1/2'
'-x, -y, -z'
'x, -y-1/2, z-1/2'

loop_
_atom_site_label
_atom_site_type_symbol
_atom_site_fract_x
_atom_site_fract_y
_atom_site_fract_z
_atom_site_U_iso_or_equiv
_atom_site_adp_type
_atom_site_occupancy
_atom_site_symmetry_multiplicity
_atom_site_calc_flag
_atom_site_refinement_flags
_atom_site_disorder_assembly
_atom_site_disorder_group
S1 S 0.41580(2) 0.34215(3) 0.35555(4) 0.04450(15) Uani 1 1 d . . .
O1 O 0.25987(8) 0.36542(11) 0.69925(13) 0.0645(4) Uani 1 1 d . . .
H1 H 0.3027 0.3466 0.7228 0.097 Uiso 1 1 calc R . .
O2 O 0.48328(7) 0.36049(10) 0.43470(13) 0.0562(3) Uani 1 1 d . . .
O3 O 0.40222(7) 0.24044(9) 0.29539(13) 0.0562(3) Uani 1 1 d . . .
N1 N 0.34447(8) 0.36307(11) 0.45638(13) 0.0467(3) Uani 1 1 d . . .
C1 C 0.26545(9) 0.45212(13) 0.60628(15) 0.0468(4) Uani 1 1 d . . .
C2 C 0.34538(9) 0.45512(14) 0.54818(16) 0.0499(4) Uani 1 1 d . . .
H2A H 0.3544 0.5203 0.4986 0.060 Uiso 1 1 calc R . .
H2B H 0.3837 0.4475 0.6193 0.060 Uiso 1 1 calc R . .
C3 C 0.26700(10) 0.34700(14) 0.39978(19) 0.0556(4) Uani 1 1 d . . .
H3A H 0.2507 0.2742 0.4116 0.067 Uiso 1 1 calc R . .
H3B H 0.2651 0.3645 0.3035 0.067 Uiso 1 1 calc R . .
C4 C 0.21818(9) 0.42102(13) 0.48023(16) 0.0469(4) Uani 1 1 d . B .
C5 C 0.14941(11) 0.45384(16) 0.4462(2) 0.0626(5) Uani 1 1 d . . .
H5 H 0.1258 0.4992 0.5072 0.075 Uiso 0.60 1 calc PR A 1
H5' H 0.1336 0.5156 0.4954 0.075 Uiso 0.40 1 d PR A 2
C6 C 0.23944(9) 0.55394(14) 0.67365(16) 0.0512(4) Uani 1 1 d . . .
C7 C 0.25457(14) 0.65176(15) 0.6182(2) 0.0690(5) Uani 1 1 d . . .
H7 H 0.2821 0.6558 0.5378 0.083 Uiso 1 1 calc R . .
C8 C 0.22982(16) 0.74407(19) 0.6791(3) 0.0864(7) Uani 1 1 d . . .
H8 H 0.2414 0.8094 0.6408 0.104 Uiso 1 1 calc R . .
C9 C 0.18813(16) 0.7391(2) 0.7962(3) 0.0918(9) Uani 1 1 d . . .
H9 H 0.1711 0.8009 0.8376 0.110 Uiso 1 1 calc R . .
C10 C 0.17171(15) 0.6426(3) 0.8518(3) 0.0910(8) Uani 1 1 d . . .
H10 H 0.1429 0.6390 0.9306 0.109 Uiso 1 1 calc R . .
C11 C 0.19749(12) 0.54985(19) 0.7918(2) 0.0688(5) Uani 1 1 d . . .
H11 H 0.1865 0.4848 0.8314 0.083 Uiso 1 1 calc R . .
C12 C 0.41147(8) 0.43662(12) 0.22440(15) 0.0426(3) Uani 1 1 d . . .
C13 C 0.38167(11) 0.40916(13) 0.09833(17) 0.0542(4) Uani 1 1 d . . .
H13 H 0.3642 0.3407 0.0824 0.065 Uiso 1 1 calc R . .
C14 C 0.37807(11) 0.48412(14) -0.00340(17) 0.0579(4) Uani 1 1 d . . .
H14 H 0.3581 0.4655 -0.0882 0.070 Uiso 1 1 calc R . .
C15 C 0.40351(9) 0.58654(13) 0.01763(17) 0.0479(4) Uani 1 1 d . . .
C16 C 0.43274(10) 0.61220(14) 0.14543(17) 0.0518(4) Uani 1 1 d . . .
H16 H 0.4493 0.6810 0.1619 0.062 Uiso 1 1 calc R . .
C17 C 0.43774(9) 0.53868(13) 0.24802(16) 0.0483(4) Uani 1 1 d . . .
H17 H 0.4585 0.5570 0.3323 0.058 Uiso 1 1 calc R . .
C18 C 0.40042(12) 0.66737(16) -0.0954(2) 0.0642(5) Uani 1 1 d . . .
H18A H 0.3511 0.7001 -0.0974 0.096 Uiso 1 1 calc R . .
H18B H 0.4095 0.6331 -0.1810 0.096 Uiso 1 1 calc R . .
H18C H 0.4387 0.7204 -0.0796 0.096 Uiso 1 1 calc R . .
Si1 Si 0.09360(18) 0.4189(3) 0.2872(3) 0.0612(5) Uani 0.60 1 d P B 1
C19 C 0.1527(5) 0.4042(11) 0.1310(8) 0.134(4) Uani 0.55 1 d PU B 1
H19A H 0.1902 0.4595 0.1288 0.202 Uiso 0.55 1 calc PR B 1
H19B H 0.1206 0.4091 0.0515 0.202 Uiso 0.55 1 calc PR B 1
H19C H 0.1777 0.3367 0.1325 0.202 Uiso 0.55 1 calc PR B 1
C20 C 0.0270(12) 0.5166(17) 0.246(3) 0.138(6) Uani 0.50 1 d PU B 1
H20A H -0.0115 0.5187 0.3148 0.207 Uiso 0.50 1 calc PR B 1
H20B H 0.0039 0.5007 0.1595 0.207 Uiso 0.50 1 calc PR B 1
H20C H 0.0520 0.5841 0.2415 0.207 Uiso 0.50 1 calc PR B 1
C21 C 0.0072(4) 0.3176(6) 0.3883(9) 0.111(2) Uani 0.50 1 d PU B 1
H21A H 0.0315 0.2558 0.4252 0.167 Uiso 0.50 1 calc PR B 1
H21B H -0.0309 0.2967 0.3228 0.167 Uiso 0.50 1 calc PR B 1
H21C H -0.0163 0.3567 0.4604 0.167 Uiso 0.50 1 calc PR B 1
Si1' Si 0.0757(3) 0.4049(5) 0.3208(5) 0.0775(11) Uani 0.40 1 d P B 2
C19' C 0.1238(7) 0.3474(15) 0.1685(13) 0.176(7) Uani 0.45 1 d PU B 2
H19D H 0.1377 0.2753 0.1870 0.264 Uiso 0.45 1 calc PR B 2
H19E H 0.1686 0.3877 0.1487 0.264 Uiso 0.45 1 calc PR B 2
H19F H 0.0896 0.3497 0.0916 0.264 Uiso 0.45 1 calc PR B 2
C20' C 0.0239(8) 0.5355(13) 0.264(2) 0.096(3) Uani 0.50 1 d PU B 2
H20D H -0.0177 0.5184 0.2040 0.144 Uiso 0.50 1 calc PR B 2
H20E H 0.0592 0.5806 0.2177 0.144 Uiso 0.50 1 calc PR B 2
H20F H 0.0049 0.5715 0.3430 0.144 Uiso 0.50 1 calc PR B 2
C21' C 0.0463(6) 0.2934(7) 0.3213(9) 0.132(3) Uani 0.50 1 d PU B 2
H21D H 0.0339 0.2732 0.4127 0.197 Uiso 0.50 1 calc PR B 2
H21E H 0.0846 0.2467 0.2866 0.197 Uiso 0.50 1 calc PR B 2
H21F H 0.0015 0.2890 0.2647 0.197 Uiso 0.50 1 calc PR B 2

loop_
_atom_site_aniso_label
_atom_site_aniso_U_11
_atom_site_aniso_U_22
_atom_site_aniso_U_33
_atom_site_aniso_U_23
_atom_site_aniso_U_13
_atom_site_aniso_U_12
S1 0.0481(2) 0.0407(2) 0.0446(2) -0.00133(14) -0.00708(16) 0.00727(15)
O1 0.0737(8) 0.0674(8) 0.0525(7) 0.0171(6) 0.0004(6) 0.0059(7)
O2 0.0499(7) 0.0631(8) 0.0555(7) -0.0006(5) -0.0132(5) 0.0116(5)
O3 0.0691(8) 0.0391(6) 0.0601(7) -0.0038(5) -0.0053(6) 0.0080(5)
N1 0.0500(7) 0.0465(7) 0.0433(7) -0.0036(5) -0.0053(6) 0.0005(6)
C1 0.0518(9) 0.0501(9) 0.0383(7) 0.0018(6) -0.0067(6) 0.0011(7)
C2 0.0517(9) 0.0530(9) 0.0447(8) -0.0083(7) -0.0066(7) -0.0005(7)
C3 0.0498(9) 0.0596(11) 0.0571(10) -0.0140(8) -0.0066(7) -0.0030(7)
C4 0.0507(9) 0.0471(8) 0.0428(8) -0.0014(6) -0.0055(6) -0.0044(7)
C5 0.0568(10) 0.0666(12) 0.0642(11) -0.0165(9) -0.0142(8) 0.0071(8)
C6 0.0514(9) 0.0608(10) 0.0411(8) -0.0088(7) -0.0131(7) 0.0066(7)
C7 0.0877(14) 0.0611(12) 0.0578(11) -0.0012(9) -0.0107(10) 0.0136(10)
C8 0.1069(18) 0.0634(13) 0.0883(17) -0.0116(12) -0.0353(14) 0.0218(12)
C9 0.0943(17) 0.0916(18) 0.0887(17) -0.0418(15) -0.0337(14) 0.0354(14)
C10 0.0819(16) 0.125(2) 0.0661(14) -0.0373(15) -0.0014(11) 0.0204(15)
C11 0.0658(12) 0.0838(14) 0.0568(11) -0.0126(10) 0.0008(9) 0.0025(10)
C12 0.0446(8) 0.0413(8) 0.0418(8) -0.0034(6) -0.0047(6) 0.0028(6)
C13 0.0729(11) 0.0422(9) 0.0472(9) -0.0063(7) -0.0123(8) -0.0046(8)
C14 0.0764(12) 0.0534(10) 0.0436(9) -0.0053(7) -0.0176(8) -0.0030(8)
C15 0.0457(8) 0.0498(9) 0.0482(8) 0.0028(7) -0.0038(6) 0.0017(7)
C16 0.0561(9) 0.0445(9) 0.0547(9) -0.0020(7) -0.0046(7) -0.0119(7)
C17 0.0503(9) 0.0516(9) 0.0429(8) -0.0052(7) -0.0085(6) -0.0090(7)
C18 0.0709(12) 0.0631(12) 0.0585(11) 0.0127(9) -0.0081(9) -0.0023(9)
Si1 0.0634(14) 0.0575(7) 0.0623(12) 0.0011(7) -0.0237(8) -0.0061(8)
C19 0.104(6) 0.241(12) 0.057(3) -0.020(5) -0.031(4) 0.019(5)
C20 0.136(9) 0.133(12) 0.145(8) -0.037(7) -0.058(7) 0.023(7)
C21 0.107(5) 0.087(4) 0.139(6) 0.003(4) -0.056(4) -0.020(3)
Si1' 0.062(2) 0.095(3) 0.075(3) -0.0197(19) -0.0276(15) 0.0069(16)
C19' 0.104(8) 0.301(18) 0.123(9) -0.126(10) -0.054(6) 0.061(9)
C20' 0.073(4) 0.076(5) 0.138(8) 0.014(6) -0.049(5) 0.012(3)
C21' 0.168(7) 0.105(5) 0.121(5) 0.009(4) -0.050(5) -0.062(5)

loop_
_atom_type_symbol
_atom_type_description
_atom_type_scat_dispersion_real
_atom_type_scat_dispersion_imag
_atom_type_scat_source
C C 0.0033 0.0016 'International Tables Vol C Tables 4.2.6.8 and 6.1.1.4'
H H 0.0000 0.0000 'International Tables Vol C Tables 4.2.6.8 and 6.1.1.4'
N N 0.0061 0.0033 'International Tables Vol C Tables 4.2.6.8 and 6.1.1.4'
O O 0.0106 0.0060 'International Tables Vol C Tables 4.2.6.8 and 6.1.1.4'
Si Si 0.0817 0.0704 'International Tables Vol C Tables 4.2.6.8 and 6.1.1.4'
S S 0.1246 0.1234 'International Tables Vol C Tables 4.2.6.8 and 6.1.1.4'

loop_
_geom_angle_atom_site_label_1
_geom_angle_atom_site_label_2
_geom_angle_atom_site_label_3
_geom_angle
O2 S1 O3 120.19(7)
O2 S1 N1 106.42(7)
O3 S1 N1 105.69(7)
O2 S1 C12 108.52(7)
O3 S1 C12 107.55(7)
N1 S1 C12 107.92(7)
C1 O1 H1 109.5
C2 N1 C3 110.05(12)
C2 N1 S1 119.84(11)
C3 N1 S1 117.44(11)
O1 C1 C6 110.38(13)
O1 C1 C2 109.14(13)
C6 C1 C2 115.14(14)
O1 C1 C4 106.17(13)
C6 C1 C4 113.91(13)
C2 C1 C4 101.43(12)
N1 C2 C1 101.86(13)
N1 C2 H2A 111.4
C1 C2 H2A 111.4
N1 C2 H2B 111.4
C1 C2 H2B 111.4
H2A C2 H2B 109.3
N1 C3 C4 104.22(13)
N1 C3 H3A 110.9
C4 C3 H3A 110.9
N1 C3 H3B 110.9
C4 C3 H3B 110.9
H3A C3 H3B 108.9
C5 C4 C3 126.22(16)
C5 C4 C1 127.70(16)
C3 C4 C1 106.06(13)
C4 C5 Si1' 133.3(2)
C4 C5 Si1 127.14(18)
Si1' C5 Si1 14.96(14)
C4 C5 H5 116.4
Si1' C5 H5 108.4
Si1 C5 H5 116.4
C4 C5 H5' 113.4
Si1' C5 H5' 113.3
Si1 C5 H5' 117.1
H5 C5 H5' 16.6
C7 C6 C11 118.18(18)
C7 C6 C1 121.85(16)
C11 C6 C1 119.94(17)
C6 C7 C8 121.5(2)
C6 C7 H7 119.2
C8 C7 H7 119.2
C9 C8 C7 119.8(3)
C9 C8 H8 120.1
C7 C8 H8 120.1
C10 C9 C8 119.4(2)
C10 C9 H9 120.3
C8 C9 H9 120.3
C9 C10 C11 120.8(2)
C9 C10 H10 119.6
C11 C10 H10 119.6
C6 C11 C10 120.2(2)
C6 C11 H11 119.9
C10 C11 H11 119.9
C13 C12 C17 120.30(15)
C13 C12 S1 119.90(12)
C17 C12 S1 119.80(11)
C14 C13 C12 119.37(15)
C14 C13 H13 120.3
C12 C13 H13 120.3
C13 C14 C15 121.49(15)
C13 C14 H14 119.3
C15 C14 H14 119.3
C14 C15 C16 117.97(15)
C14 C15 C18 120.94(15)
C16 C15 C18 121.08(16)
C17 C16 C15 121.67(15)
C17 C16 H16 119.2
C15 C16 H16 119.2
C16 C17 C12 119.18(14)
C16 C17 H17 120.4
C12 C17 H17 120.4
C15 C18 H18A 109.5
C15 C18 H18B 109.5
H18A C18 H18B 109.5
C15 C18 H18C 109.5
H18A C18 H18C 109.5
H18B C18 H18C 109.5
C20 Si1 C19 104.9(10)
C20 Si1 C5 111.5(8)
C19 Si1 C5 114.4(3)
C20 Si1 C21 92.9(9)
C19 Si1 C21 134.1(5)
C5 Si1 C21 96.7(2)
C21' Si1' C19' 78.2(8)
C21' Si1' C5 122.8(5)
C19' Si1' C5 109.7(4)
C21' Si1' C20' 129.2(7)
C19' Si1' C20' 108.2(9)
C5 Si1' C20' 102.9(6)
Si1' C19' H19D 109.5
Si1' C19' H19E 109.5
H19D C19' H19E 109.5
Si1' C19' H19F 109.5
H19D C19' H19F 109.5
H19E C19' H19F 109.5
Si1' C20' H20D 109.5
Si1' C20' H20E 109.5
H20D C20' H20E 109.5
Si1' C20' H20F 109.5
H20D C20' H20F 109.5
H20E C20' H20F 109.5
Si1' C21' H21D 109.5
Si1' C21' H21E 109.5
H21D C21' H21E 109.5
Si1' C21' H21F 109.5
H21D C21' H21F 109.5
H21E C21' H21F 109.5

loop_
_geom_bond_atom_site_label_1
_geom_bond_atom_site_label_2
_geom_bond_distance
S1 O2 1.4294(12)
S1 O3 1.4327(12)
S1 N1 1.6256(14)
S1 C12 1.7560(16)
O1 C1 1.4292(19)
O1 H1 0.8200
N1 C2 1.471(2)
N1 C3 1.478(2)
C1 C6 1.518(2)
C1 C2 1.521(2)
C1 C4 1.534(2)
C2 H2A 0.9700
C2 H2B 0.9700
C3 C4 1.499(2)
C3 H3A 0.9700
C3 H3B 0.9700
C4 C5 1.317(2)
C5 Si1' 1.882(6)
C5 Si1 1.887(4)
C5 H5 0.9300
C5 H5' 0.9600
C6 C7 1.377(3)
C6 C11 1.381(3)
C7 C8 1.383(3)
C7 H7 0.9300
C8 C9 1.370(4)
C8 H8 0.9300
C9 C10 1.367(4)
C9 H9 0.9300
C10 C11 1.389(3)
C10 H10 0.9300
C11 H11 0.9300
C12 C13 1.383(2)
C12 C17 1.388(2)
C13 C14 1.377(2)
C13 H13 0.9300
C14 C15 1.383(2)
C14 H14 0.9300
C15 C16 1.389(2)
C15 C18 1.508(2)
C16 C17 1.372(2)
C16 H16 0.9300
C17 H17 0.9300
C18 H18A 0.9600
C18 H18B 0.9600
C18 H18C 0.9600
Si1 C20 1.744(18)
Si1 C19 1.869(9)
Si1 C21 2.225(9)
C19 H19A 0.9600
C19 H19B 0.9600
C19 H19C 0.9600
C20 H20A 0.9600
C20 H20B 0.9600
C20 H20C 0.9600
C21 H21A 0.9600
C21 H21B 0.9600
C21 H21C 0.9600
Si1' C21' 1.500(10)
Si1' C19' 1.870(13)
Si1' C20' 1.961(15)
C19' H19D 0.9600
C19' H19E 0.9600
C19' H19F 0.9600
C20' H20D 0.9600
C20' H20E 0.9600
C20' H20F 0.9600
C21' H21D 0.9600
C21' H21E 0.9600
C21' H21F 0.9600

loop_
_geom_hbond_atom_site_label_D
_geom_hbond_atom_site_label_H
_geom_hbond_atom_site_label_A
_geom_hbond_distance_DH
_geom_hbond_distance_HA
_geom_hbond_distance_DA
_geom_hbond_angle_DHA
_geom_hbond_site_symmetry_A
O1 H1 O3 0.82 2.18 2.9801(18) 165.7 4_566

loop_
_geom_torsion_atom_site_label_1
_geom_torsion_atom_site_label_2
_geom_torsion_atom_site_label_3
_geom_torsion_atom_site_label_4
_geom_torsion
O2 S1 N1 C2 43.31(14)
O3 S1 N1 C2 172.17(12)
C12 S1 N1 C2 -73.00(13)
O2 S1 N1 C3 -178.68(12)
O3 S1 N1 C3 -49.82(14)
C12 S1 N1 C3 65.01(14)
C3 N1 C2 C1 31.67(17)
S1 N1 C2 C1 172.47(10)
O1 C1 C2 N1 72.21(15)
C6 C1 C2 N1 -163.04(13)
C4 C1 C2 N1 -39.56(15)
C2 N1 C3 C4 -9.81(18)
S1 N1 C3 C4 -151.67(12)
N1 C3 C4 C5 162.35(18)
N1 C3 C4 C1 -16.17(17)
O1 C1 C4 C5 102.5(2)
C6 C1 C4 C5 -19.2(3)
C2 C1 C4 C5 -143.52(19)
O1 C1 C4 C3 -79.04(16)
C6 C1 C4 C3 159.29(14)
C2 C1 C4 C3 34.97(16)
C3 C4 C5 Si1' 17.1(4)
C1 C4 C5 Si1' -164.7(2)
C3 C4 C5 Si1 -0.8(3)
C1 C4 C5 Si1 177.41(16)
O1 C1 C6 C7 165.45(16)
C2 C1 C6 C7 41.4(2)
C4 C1 C6 C7 -75.2(2)
O1 C1 C6 C11 -16.5(2)
C2 C1 C6 C11 -140.56(17)
C4 C1 C6 C11 102.86(18)
C11 C6 C7 C8 1.0(3)
C1 C6 C7 C8 179.12(19)
C6 C7 C8 C9 -1.1(3)
C7 C8 C9 C10 0.2(4)
C8 C9 C10 C11 0.8(4)
C7 C6 C11 C10 0.0(3)
C1 C6 C11 C10 -178.17(18)
C9 C10 C11 C6 -0.9(3)
O2 S1 C12 C13 144.95(14)
O3 S1 C12 C13 13.49(16)
N1 S1 C12 C13 -100.12(14)
O2 S1 C12 C17 -35.31(15)
O3 S1 C12 C17 -166.77(13)
N1 S1 C12 C17 79.63(14)
C17 C12 C13 C14 -0.2(3)
S1 C12 C13 C14 179.53(14)
C12 C13 C14 C15 -0.1(3)
C13 C14 C15 C16 -0.3(3)
C13 C14 C15 C18 178.99(18)
C14 C15 C16 C17 1.0(3)
C18 C15 C16 C17 -178.25(16)
C15 C16 C17 C12 -1.4(3)
C13 C12 C17 C16 0.9(2)
S1 C12 C17 C16 -178.82(13)
C4 C5 Si1 C20 -154.7(10)
Si1' C5 Si1 C20 85.4(15)
C4 C5 Si1 C19 -35.9(6)
Si1' C5 Si1 C19 -155.7(14)
C4 C5 Si1 C21 109.4(3)
Si1' C5 Si1 C21 -10.4(11)
C4 C5 Si1' C21' 54.9(7)
Si1 C5 Si1' C21' 126.7(15)
C4 C5 Si1' C19' -33.6(8)
Si1 C5 Si1' C19' 38.2(11)
C4 C5 Si1' C20' -148.5(7)
Si1 C5 Si1' C20' -76.7(13)
